data_7702072
loop_
_publ_author_name
'Ramogida, Caterina F.'
'Boros, Eszter'
'Patrick, Brian O.'
'Zeisler, Stefan K.'
'Kumlin, Joel'
'Adam, Michael J.'
'Schaffer, Paul'
'Orvig, Chris'

_publ_section_title
;
 Evaluation of H2CHXdedpa, H2dedpa- and H2CHXdedpa-N,N'-propyl-2-NI
 ligands for (64)Cu(ii) radiopharmaceuticals.
;
_journal_issue 33
_journal_name_full 'Dalton transactions (Cambridge, England : 2003)'
_journal_page_first 13082
_journal_page_last 13090
_journal_paper_doi 10.1039/c6dt00932h
_journal_volume 45
_journal_year 2016
_chemical_absolute_configuration ad
_chemical_formula_moiety 'C32 H37 Cu N10 O8'
_chemical_formula_sum 'C32 H37 Cu N10 O8'
_chemical_formula_weight 753.25
_space_group_crystal_system tetragonal
_space_group_IT_number 76
_space_group_name_Hall 'P 4w'
_space_group_name_H-M_alt 'P 41'
_atom_sites_solution_hydrogens geom
_atom_sites_solution_primary direct
_audit_creation_date 2014-03-31
_audit_creation_method
;
Olex2 1.2
(compiled 2014.03.20 svn.r2914 for OlexSys, GUI svn.r4816)
;
_audit_update_record
;
2016-03-07 deposited with the CCDC.
2016-05-02 downloaded from the CCDC.
;
_cell_angle_alpha 90
_cell_angle_beta 90
_cell_angle_gamma 90
_cell_formula_units_Z 4
_cell_length_a 8.344(1)
_cell_length_b 8.344
_cell_length_c 44.637(6)
_cell_measurement_reflns_used 3149
_cell_measurement_temperature 90(2)
_cell_measurement_theta_max 28.639
_cell_measurement_theta_min 2.441
_cell_volume 3107.7(6)
_computing_data_reduction 'SAINT v8.34A (Bruker, 2013)'
_computing_molecular_graphics 'Olex2 (Dolomanov et al., 2009)'
_computing_publication_material 'Olex2 (Dolomanov et al., 2009)'
_computing_structure_refinement 'XL (Sheldrick, 2008)'
_computing_structure_solution 'SIR97 (Burla et al., 2007)'
_diffrn_ambient_temperature 90(2)
_diffrn_measured_fraction_theta_full 1.000
_diffrn_measured_fraction_theta_max 0.991
_diffrn_measurement_device_type 'Bruker APEX-II CCD'
_diffrn_radiation_type MoK\a
_diffrn_radiation_wavelength 0.71073
_diffrn_reflns_av_R_equivalents 0.0462
_diffrn_reflns_av_unetI/netI 0.0492
_diffrn_reflns_Laue_measured_fraction_full 1.000
_diffrn_reflns_Laue_measured_fraction_max 0.991
_diffrn_reflns_limit_h_max 10
_diffrn_reflns_limit_h_min -11
_diffrn_reflns_limit_k_max 11
_diffrn_reflns_limit_k_min -10
_diffrn_reflns_limit_l_max 60
_diffrn_reflns_limit_l_min -60
_diffrn_reflns_number 27347
_diffrn_reflns_point_group_measured_fraction_full 1.000
_diffrn_reflns_point_group_measured_fraction_max 0.987
_diffrn_reflns_theta_full 25.242
_diffrn_reflns_theta_max 28.707
_diffrn_reflns_theta_min 1.369
_diffrn_standards_number 0
_exptl_absorpt_coefficient_mu 0.776
_exptl_absorpt_correction_T_max 0.933
_exptl_absorpt_correction_T_min 0.817
_exptl_absorpt_correction_type multi-scan
_exptl_absorpt_process_details
'SADABS-2012/1 (Bruker,2012) was used for absorption correction. wR2(int) was 0.0575 before and 0.0503 after correction. The Ratio of minimum to maximum transmission is 0.8756. The \l/2 correction factor is 0.0015.'
_exptl_crystal_colour green
_exptl_crystal_colour_primary green
_exptl_crystal_density_diffrn 1.610
_exptl_crystal_description irregular
_exptl_crystal_F_000 1568
_exptl_crystal_size_max 0.18
_exptl_crystal_size_mid 0.10
_exptl_crystal_size_min 0.09
_refine_diff_density_max 0.366
_refine_diff_density_min -0.432
_refine_diff_density_rms 0.062
_refine_ls_abs_structure_details
;
 Flack x determined using 3186 quotients [(I+)-(I-)]/[(I+)+(I-)]
 (Parsons and Flack (2004), Acta Cryst. A60, s61).
;
_refine_ls_abs_structure_Flack 0.006(6)
_refine_ls_extinction_method none
_refine_ls_goodness_of_fit_ref 1.076
_refine_ls_hydrogen_treatment constr
_refine_ls_matrix_type full
_refine_ls_number_parameters 461
_refine_ls_number_reflns 7617
_refine_ls_number_restraints 484
_refine_ls_restrained_S_all 1.047
_refine_ls_R_factor_all 0.0405
_refine_ls_R_factor_gt 0.0371
_refine_ls_shift/su_max 0.000
_refine_ls_shift/su_mean 0.000
_refine_ls_structure_factor_coef Fsqd
_refine_ls_weighting_details 'w=1/[\s^2^(Fo^2^)+(0.0264P)^2^+1.7604P] where P=(Fo^2^+2Fc^2^)/3'
_refine_ls_weighting_scheme calc
_refine_ls_wR_factor_gt 0.0734
_refine_ls_wR_factor_ref 0.0746
_reflns_Friedel_coverage 0.967
_reflns_Friedel_fraction_full 1.000
_reflns_Friedel_fraction_max 0.982
_reflns_number_gt 7239
_reflns_number_total 7617
_reflns_threshold_expression 'I > 2\s(I)'
_cod_data_source_file c6dt00932h2.cif
_cod_data_source_block co470
_cod_original_cell_volume 3107.5(8)
_cod_original_sg_symbol_Hall 'P 41'
_cod_database_code 7702072
_shelxl_version_number 2013-4
_shelx_space_group_comment
;
The symmetry employed for this shelxl refinement is uniquely defined
by the following loop, which should always be used as a source of
symmetry information in preference to the above space-group names.
They are only intended as comments.
;
_shelx_estimated_absorpt_t_max 0.933
_shelx_estimated_absorpt_t_min 0.873
_olex2_refinement_description
;
1. Fixed Uiso
 At 1.2 times of:
  All C(H) groups, All C(H,H) groups, All N(H) groups
2. Rigid body (RIGU) restrains
 All non-hydrogen atoms
 with sigma for 1-2 distances of 0.004 and sigma for 1-3 distances of 0.004
3.a Ternary CH refined with riding coordinates:
 C8(H8), C13(H13)
3.b Secondary CH2 refined with riding coordinates:
 C7(H7A,H7B), C9(H9A,H9B), C10(H10A,H10B), C11(H11A,H11B), C12(H12A,H12B),
 C14(H14A,H14B), C21(H21A,H21B), C22(H22A,H22B), C23(H23A,H23B), C27(H27A,H27B),
  C28(H28A,H28B), C29(H29A,H29B)
3.c Aromatic/amide H refined with riding coordinates:
 C3(H3), C4(H4), C5(H5), C16(H16), C17(H17), C18(H18), C24(H24), C25(H25),
 C30(H30), C31(H31), N6(H6)
;

loop_
_space_group_symop_operation_xyz
'x, y, z'
'-x, -y, z+1/2'
'-y, x, z+1/4'
'y, -x, z+3/4'

loop_
_atom_site_label
_atom_site_type_symbol
_atom_site_fract_x
_atom_site_fract_y
_atom_site_fract_z
_atom_site_U_iso_or_equiv
_atom_site_adp_type
_atom_site_occupancy
_atom_site_site_symmetry_order
_atom_site_calc_flag
_atom_site_refinement_flags_posn
C1 C 0.8462(6) 0.7277(6) 0.54152(10) 0.0125(9) Uani 1 1 d .
C2 C 0.6752(5) 0.7597(5) 0.55109(9) 0.0096(9) Uani 1 1 d .
C3 C 0.6333(6) 0.8547(6) 0.57501(10) 0.0147(9) Uani 1 1 d .
H3 H 0.7136 0.9059 0.5867 0.018 Uiso 1 1 calc R
C4 C 0.4703(6) 0.8752(6) 0.58198(10) 0.0122(9) Uani 1 1 d .
H4 H 0.4384 0.9428 0.5980 0.015 Uiso 1 1 calc R
C5 C 0.3572(6) 0.7949(6) 0.56495(9) 0.0127(9) Uani 1 1 d .
H5 H 0.2463 0.8071 0.5692 0.015 Uiso 1 1 calc R
C6 C 0.4069(6) 0.6964(5) 0.54162(9) 0.0098(9) Uani 1 1 d .
C7 C 0.2952(6) 0.5914(5) 0.52426(10) 0.0101(9) Uani 1 1 d .
H7A H 0.2720 0.4935 0.5360 0.012 Uiso 1 1 calc R
H7B H 0.1929 0.6488 0.5210 0.012 Uiso 1 1 calc R
C8 C 0.3280(5) 0.3740(5) 0.48735(9) 0.0093(8) Uani 1 1 d .
H8 H 0.3603 0.3571 0.4660 0.011 Uiso 1 1 calc R
C9 C 0.1502(6) 0.3333(6) 0.48950(10) 0.0127(9) Uani 1 1 d .
H9A H 0.1095 0.3643 0.5095 0.015 Uiso 1 1 calc R
H9B H 0.0902 0.3952 0.4743 0.015 Uiso 1 1 calc R
C10 C 0.1219(6) 0.1548(6) 0.48456(10) 0.0148(9) Uani 1 1 d .
H10A H 0.0060 0.1308 0.4862 0.018 Uiso 1 1 calc R
H10B H 0.1582 0.1240 0.4642 0.018 Uiso 1 1 calc R
C11 C 0.2139(6) 0.0597(5) 0.50793(10) 0.0130(10) Uani 1 1 d .
H11A H 0.1895 -0.0558 0.5058 0.016 Uiso 1 1 calc R
H11B H 0.1812 0.0941 0.5283 0.016 Uiso 1 1 calc R
C12 C 0.3928(5) 0.0875(5) 0.50375(10) 0.0112(9) Uani 1 1 d .
H12A H 0.4255 0.0481 0.4837 0.013 Uiso 1 1 calc R
H12B H 0.4526 0.0257 0.5190 0.013 Uiso 1 1 calc R
C13 C 0.4359(6) 0.2657(5) 0.50655(9) 0.0097(9) Uani 1 1 d .
H13 H 0.4179 0.2967 0.5279 0.012 Uiso 1 1 calc R
C14 C 0.6546(6) 0.2440(5) 0.46941(9) 0.0102(9) Uani 1 1 d .
H14A H 0.5570 0.2235 0.4574 0.012 Uiso 1 1 calc R
H14B H 0.7131 0.1414 0.4715 0.012 Uiso 1 1 calc R
C15 C 0.7573(5) 0.3607(6) 0.45337(9) 0.0111(9) Uani 1 1 d .
C16 C 0.8562(6) 0.3164(6) 0.42973(9) 0.0139(10) Uani 1 1 d .
H16 H 0.8684 0.2067 0.4245 0.017 Uiso 1 1 calc R
C17 C 0.9367(6) 0.4346(6) 0.41388(10) 0.0171(10) Uani 1 1 d .
H17 H 1.0044 0.4065 0.3976 0.020 Uiso 1 1 calc R
C18 C 0.9178(6) 0.5940(6) 0.42200(10) 0.0138(9) Uani 1 1 d .
H18 H 0.9695 0.6766 0.4110 0.017 Uiso 1 1 calc R
C19 C 0.8223(5) 0.6304(6) 0.44639(9) 0.0109(8) Uani 1 1 d .
C20 C 0.7860(6) 0.8014(6) 0.45644(10) 0.0112(9) Uani 1 1 d .
C21 C 0.3043(6) 0.6610(6) 0.47230(9) 0.0119(9) Uani 1 1 d .
H21A H 0.3286 0.7707 0.4794 0.014 Uiso 1 1 calc R
H21B H 0.1862 0.6507 0.4711 0.014 Uiso 1 1 calc R
C22 C 0.3735(6) 0.6410(6) 0.44073(9) 0.0141(9) Uani 1 1 d .
H22A H 0.3220 0.5494 0.4304 0.017 Uiso 1 1 calc R
H22B H 0.4903 0.6209 0.4417 0.017 Uiso 1 1 calc R
C23 C 0.3397(6) 0.7971(6) 0.42378(10) 0.0133(9) Uani 1 1 d .
H23A H 0.2251 0.7994 0.4180 0.016 Uiso 1 1 calc R
H23B H 0.3592 0.8886 0.4374 0.016 Uiso 1 1 calc R
C24 C 0.5730(6) 0.9111(6) 0.39551(10) 0.0181(10) Uani 1 1 d .
H24 H 0.6247 0.9592 0.4122 0.022 Uiso 1 1 calc R
C25 C 0.6203(6) 0.9225(6) 0.36620(11) 0.0208(10) Uani 1 1 d .
H25 H 0.7116 0.9793 0.3593 0.025 Uiso 1 1 calc R
C26 C 0.4116(6) 0.7809(6) 0.36702(10) 0.0150(9) Uani 1 1 d .
C27 C 0.7254(6) 0.2357(6) 0.52080(9) 0.0130(9) Uani 1 1 d .
H27A H 0.8338 0.2707 0.5146 0.016 Uiso 1 1 calc R
H27B H 0.7223 0.1173 0.5195 0.016 Uiso 1 1 calc R
C28 C 0.6999(6) 0.2843(6) 0.55348(10) 0.0146(10) Uani 1 1 d .
H28A H 0.6302 0.2054 0.5637 0.018 Uiso 1 1 calc R
H28B H 0.6480 0.3909 0.5546 0.018 Uiso 1 1 calc R
C29 C 0.8655(6) 0.2895(7) 0.56845(10) 0.0187(11) Uani 1 1 d .
H29A H 0.9410 0.2266 0.5560 0.022 Uiso 1 1 calc R
H29B H 0.9034 0.4020 0.5684 0.022 Uiso 1 1 calc R
C30 C 0.9592(6) 0.0949(6) 0.60700(12) 0.0209(10) Uani 1 1 d .
H30 H 1.0133 0.0246 0.5937 0.025 Uiso 1 1 calc R
C31 C 0.9525(6) 0.0811(7) 0.63735(12) 0.0252(11) Uani 1 1 d .
H31 H 1.0017 -0.0021 0.6486 0.030 Uiso 1 1 calc R
C32 C 0.8211(6) 0.2885(6) 0.62588(10) 0.0164(10) Uani 1 1 d .
N1 N 0.5628(5) 0.6824(4) 0.53523(7) 0.0093(7) Uani 1 1 d .
N2 N 0.3647(4) 0.5450(4) 0.49479(7) 0.0090(7) Uani 1 1 d .
N3 N 0.6075(4) 0.3019(4) 0.49946(8) 0.0107(7) Uani 1 1 d .
N4 N 0.7447(4) 0.5149(5) 0.46148(7) 0.0099(7) Uani 1 1 d .
N5 N 0.4386(5) 0.8187(5) 0.39643(8) 0.0138(8) Uani 1 1 d .
N6 N 0.5156(5) 0.8392(5) 0.34846(9) 0.0179(9) Uani 1 1 d .
H6 H 0.5183 0.8279 0.3289 0.022 Uiso 1 1 calc R
N7 N 0.2820(5) 0.6807(5) 0.35740(9) 0.0168(9) Uani 1 1 d .
N8 N 0.8734(5) 0.2289(5) 0.59919(9) 0.0177(9) Uani 1 1 d .
N9 N 0.8649(5) 0.2039(5) 0.64940(8) 0.0223(9) Uani 1 1 d .
N10 N 0.7247(5) 0.4307(6) 0.62829(9) 0.0227(10) Uani 1 1 d .
O1 O 0.8590(4) 0.6235(4) 0.52057(7) 0.0162(7) Uani 1 1 d .
O2 O 0.9566(4) 0.7994(4) 0.55424(7) 0.0174(7) Uani 1 1 d .
O3 O 0.6759(4) 0.8142(4) 0.47558(7) 0.0168(7) Uani 1 1 d .
O4 O 0.8605(5) 0.9109(4) 0.44350(6) 0.0203(6) Uani 1 1 d .
O5 O 0.2101(4) 0.6015(5) 0.37657(7) 0.0245(8) Uani 1 1 d .
O6 O 0.2468(5) 0.6817(5) 0.33065(7) 0.0264(9) Uani 1 1 d .
O7 O 0.6848(5) 0.4988(5) 0.60526(8) 0.0337(10) Uani 1 1 d .
O8 O 0.6909(5) 0.4780(5) 0.65364(8) 0.0348(10) Uani 1 1 d .
Cu1 Cu 0.63841(7) 0.58081(7) 0.49886(2) 0.00970(10) Uani 1 1 d .

loop_
_atom_site_aniso_label
_atom_site_aniso_U_11
_atom_site_aniso_U_22
_atom_site_aniso_U_33
_atom_site_aniso_U_23
_atom_site_aniso_U_13
_atom_site_aniso_U_12
C1 0.013(2) 0.013(2) 0.0110(19) 0.0014(17) -0.0033(16) 0.0009(18)
C2 0.008(2) 0.010(2) 0.0114(19) 0.0000(16) 0.0007(15) 0.0004(16)
C3 0.017(2) 0.016(2) 0.012(2) -0.0013(18) -0.0016(17) -0.0008(19)
C4 0.013(2) 0.014(2) 0.0096(19) -0.0054(18) 0.0017(16) 0.0020(18)
C5 0.013(2) 0.014(2) 0.0118(19) 0.0000(16) 0.0011(17) 0.0018(18)
C6 0.012(2) 0.009(2) 0.0084(18) 0.0007(15) 0.0011(16) 0.0000(16)
C7 0.013(2) 0.008(2) 0.0094(19) 0.0023(16) -0.0037(16) -0.0005(17)
C8 0.016(2) 0.003(2) 0.0083(16) -0.0019(15) -0.0012(15) 0.0004(15)
C9 0.012(2) 0.014(2) 0.012(2) -0.0014(17) 0.0001(17) -0.0051(18)
C10 0.013(2) 0.014(2) 0.017(2) -0.0035(17) -0.0042(17) -0.0035(18)
C11 0.016(2) 0.006(2) 0.017(2) 0.0018(16) 0.0074(16) -0.0032(17)
C12 0.011(2) 0.0060(19) 0.016(2) -0.0002(16) -0.0004(17) 0.0022(16)
C13 0.013(2) 0.007(2) 0.0084(19) 0.0015(14) -0.0011(15) 0.0018(16)
C14 0.016(2) 0.006(2) 0.0093(19) -0.0019(15) 0.0005(17) 0.0021(17)
C15 0.010(2) 0.012(2) 0.0116(19) -0.0004(17) -0.0016(16) -0.0013(17)
C16 0.016(2) 0.015(2) 0.0098(19) -0.0038(16) 0.0026(17) 0.0009(19)
C17 0.017(2) 0.020(2) 0.014(2) -0.0002(18) 0.0020(18) 0.000(2)
C18 0.014(2) 0.013(2) 0.014(2) 0.0027(17) 0.0053(18) -0.0056(19)
C19 0.011(2) 0.011(2) 0.0107(18) 0.0033(16) -0.0011(15) -0.0010(17)
C20 0.011(2) 0.010(2) 0.013(2) -0.0006(16) -0.0016(17) 0.0042(17)
C21 0.017(2) 0.009(2) 0.0096(18) 0.0006(16) -0.0011(16) -0.0007(17)
C22 0.017(2) 0.013(2) 0.0117(18) -0.0003(17) 0.0003(16) 0.001(2)
C23 0.014(2) 0.015(2) 0.0110(19) -0.0003(17) -0.0001(17) -0.0004(18)
C24 0.017(2) 0.018(2) 0.019(2) 0.0036(19) -0.0010(18) -0.001(2)
C25 0.019(3) 0.019(3) 0.024(2) 0.0045(19) 0.0001(19) 0.000(2)
C26 0.016(2) 0.017(2) 0.0118(19) 0.0014(17) -0.0002(17) 0.0026(18)
C27 0.011(2) 0.019(3) 0.0093(18) -0.0001(17) -0.0020(17) 0.0032(17)
C28 0.013(2) 0.019(3) 0.011(2) 0.0025(17) -0.0023(17) 0.0013(19)
C29 0.016(2) 0.030(3) 0.0101(19) 0.0059(18) -0.0011(18) 0.005(2)
C30 0.018(3) 0.015(3) 0.031(2) 0.003(2) -0.009(2) -0.0030(18)
C31 0.017(3) 0.024(3) 0.034(3) 0.010(2) -0.011(2) -0.010(2)
C32 0.014(2) 0.023(2) 0.0125(19) 0.0027(18) -0.0043(17) -0.0093(18)
N1 0.0138(19) 0.0079(18) 0.0062(15) 0.0007(13) -0.0012(13) 0.0010(14)
N2 0.0124(17) 0.0071(17) 0.0076(16) -0.0001(13) 0.0013(14) -0.0022(14)
N3 0.0101(18) 0.0127(17) 0.0094(15) -0.0012(14) 0.0000(16) 0.0042(13)
N4 0.0100(19) 0.0132(19) 0.0066(15) -0.0021(13) -0.0021(14) -0.0004(14)
N5 0.016(2) 0.014(2) 0.0111(16) 0.0015(14) -0.0017(15) 0.0007(15)
N6 0.020(2) 0.019(2) 0.0144(18) 0.0043(17) 0.0029(15) 0.0015(17)
N7 0.017(2) 0.018(2) 0.0148(17) 0.0027(16) -0.0008(16) 0.0014(16)
N8 0.020(2) 0.016(2) 0.0178(18) 0.0012(15) -0.0039(16) -0.0038(17)
N9 0.021(2) 0.029(2) 0.0176(19) 0.0090(17) -0.0064(17) -0.0143(19)
N10 0.026(2) 0.026(2) 0.0161(18) -0.0059(17) 0.0006(17) 0.000(2)
O1 0.0145(16) 0.0169(17) 0.0172(15) -0.0053(13) 0.0026(13) -0.0008(13)
O2 0.0100(17) 0.0211(18) 0.0211(16) -0.0048(14) 0.0008(13) -0.0029(14)
O3 0.0155(18) 0.0146(17) 0.0205(16) -0.0032(13) 0.0058(13) -0.0031(13)
O4 0.0233(19) 0.0151(18) 0.0223(15) 0.0036(14) 0.0033(15) -0.0025(15)
O5 0.023(2) 0.031(2) 0.0189(16) 0.0043(16) 0.0002(15) -0.0072(16)
O6 0.033(2) 0.035(2) 0.0108(15) -0.0018(15) -0.0016(15) -0.0049(17)
O7 0.050(3) 0.029(2) 0.0221(18) -0.0024(16) -0.0054(18) 0.014(2)
O8 0.041(3) 0.042(3) 0.0212(18) -0.0144(17) 0.0083(17) -0.005(2)
Cu1 0.0099(3) 0.0107(3) 0.00849(18) -0.0018(2) 0.0007(2) -0.0006(2)

loop_
_atom_type_symbol
_atom_type_description
_atom_type_scat_dispersion_real
_atom_type_scat_dispersion_imag
_atom_type_scat_source
C C 0.0033 0.0016 'International Tables Vol C Tables 4.2.6.8 and 6.1.1.4'
H H 0.0000 0.0000 'International Tables Vol C Tables 4.2.6.8 and 6.1.1.4'
Cu Cu 0.3201 1.2651 'International Tables Vol C Tables 4.2.6.8 and 6.1.1.4'
N N 0.0061 0.0033 'International Tables Vol C Tables 4.2.6.8 and 6.1.1.4'
O O 0.0106 0.0060 'International Tables Vol C Tables 4.2.6.8 and 6.1.1.4'

loop_
_geom_angle_atom_site_label_1
_geom_angle_atom_site_label_2
_geom_angle_atom_site_label_3
_geom_angle
O1 C1 C2 113.8(4)
O2 C1 C2 119.2(4)
O2 C1 O1 127.0(5)
C3 C2 C1 124.1(4)
N1 C2 C1 115.2(4)
N1 C2 C3 120.6(4)
C2 C3 H3 120.4
C2 C3 C4 119.2(4)
C4 C3 H3 120.4
C3 C4 H4 120.7
C5 C4 C3 118.6(4)
C5 C4 H4 120.7
C4 C5 H5 120.2
C4 C5 C6 119.6(5)
C6 C5 H5 120.2
C5 C6 C7 123.3(5)
N1 C6 C5 120.1(4)
N1 C6 C7 116.4(4)
C6 C7 H7A 109.3
C6 C7 H7B 109.3
H7A C7 H7B 108.0
N2 C7 C6 111.6(4)
N2 C7 H7A 109.3
N2 C7 H7B 109.3
C9 C8 H8 106.9
C9 C8 C13 113.8(4)
C13 C8 H8 106.9
N2 C8 H8 106.9
N2 C8 C9 113.4(4)
N2 C8 C13 108.5(3)
C8 C9 H9A 109.4
C8 C9 H9B 109.4
H9A C9 H9B 108.0
C10 C9 C8 111.1(4)
C10 C9 H9A 109.4
C10 C9 H9B 109.4
C9 C10 H10A 109.8
C9 C10 H10B 109.8
H10A C10 H10B 108.2
C11 C10 C9 109.4(4)
C11 C10 H10A 109.8
C11 C10 H10B 109.8
C10 C11 H11A 109.8
C10 C11 H11B 109.8
C10 C11 C12 109.4(4)
H11A C11 H11B 108.2
C12 C11 H11A 109.8
C12 C11 H11B 109.8
C11 C12 H12A 109.3
C11 C12 H12B 109.3
C11 C12 C13 111.6(4)
H12A C12 H12B 108.0
C13 C12 H12A 109.3
C13 C12 H12B 109.3
C8 C13 H13 107.0
C12 C13 C8 112.8(4)
C12 C13 H13 107.0
N3 C13 C8 108.9(3)
N3 C13 C12 113.7(3)
N3 C13 H13 107.0
H14A C14 H14B 107.9
C15 C14 H14A 109.2
C15 C14 H14B 109.2
N3 C14 H14A 109.2
N3 C14 H14B 109.2
N3 C14 C15 112.2(4)
C16 C15 C14 122.4(4)
N4 C15 C14 117.0(4)
N4 C15 C16 120.5(4)
C15 C16 H16 120.5
C17 C16 C15 119.1(5)
C17 C16 H16 120.5
C16 C17 H17 120.2
C18 C17 C16 119.5(4)
C18 C17 H17 120.2
C17 C18 H18 120.6
C19 C18 C17 118.8(4)
C19 C18 H18 120.6
C18 C19 C20 123.4(4)
N4 C19 C18 121.0(4)
N4 C19 C20 115.3(4)
O3 C20 C19 115.1(4)
O4 C20 C19 116.8(4)
O4 C20 O3 128.0(4)
H21A C21 H21B 107.5
C22 C21 H21A 108.5
C22 C21 H21B 108.5
N2 C21 H21A 108.5
N2 C21 H21B 108.5
N2 C21 C22 115.1(4)
C21 C22 H22A 110.3
C21 C22 H22B 110.3
C21 C22 C23 107.0(4)
H22A C22 H22B 108.6
C23 C22 H22A 110.3
C23 C22 H22B 110.3
C22 C23 H23A 108.8
C22 C23 H23B 108.8
H23A C23 H23B 107.7
N5 C23 C22 114.0(4)
N5 C23 H23A 108.8
N5 C23 H23B 108.8
C25 C24 H24 126.1
N5 C24 H24 126.1
N5 C24 C25 107.8(4)
C24 C25 H25 125.2
N6 C25 C24 109.5(5)
N6 C25 H25 125.2
N5 C26 N7 123.1(4)
N6 C26 N5 114.6(4)
N6 C26 N7 122.2(4)
H27A C27 H27B 107.5
C28 C27 H27A 108.5
C28 C27 H27B 108.5
N3 C27 H27A 108.5
N3 C27 H27B 108.5
N3 C27 C28 115.1(4)
C27 C28 H28A 110.3
C27 C28 H28B 110.3
C27 C28 C29 107.3(4)
H28A C28 H28B 108.5
C29 C28 H28A 110.3
C29 C28 H28B 110.3
C28 C29 H29A 108.3
C28 C29 H29B 108.3
H29A C29 H29B 107.4
N8 C29 C28 116.0(4)
N8 C29 H29A 108.3
N8 C29 H29B 108.3
C31 C30 H30 126.3
C31 C30 N8 107.5(5)
N8 C30 H30 126.3
C30 C31 H31 124.8
C30 C31 N9 110.5(5)
N9 C31 H31 124.8
N8 C32 N10 123.1(4)
N9 C32 N8 114.4(5)
N9 C32 N10 122.6(4)
C2 N1 Cu1 115.2(3)
C6 N1 C2 121.7(4)
C6 N1 Cu1 122.3(3)
C7 N2 C8 111.4(3)
C7 N2 Cu1 106.4(3)
C8 N2 Cu1 110.0(3)
C21 N2 C7 107.2(3)
C21 N2 C8 113.7(3)
C21 N2 Cu1 107.8(3)
C13 N3 Cu1 108.0(2)
C14 N3 C13 112.3(4)
C14 N3 Cu1 106.5(3)
C27 N3 C13 115.2(3)
C27 N3 C14 106.6(3)
C27 N3 Cu1 107.8(3)
C15 N4 C19 121.0(4)
C15 N4 Cu1 122.2(3)
C19 N4 Cu1 116.2(3)
C24 N5 C23 123.4(4)
C24 N5 C26 103.7(4)
C26 N5 C23 132.0(4)
C25 N6 H6 127.8
C26 N6 C25 104.4(4)
C26 N6 H6 127.8
O5 N7 C26 118.1(4)
O6 N7 C26 117.9(4)
O6 N7 O5 124.0(4)
C30 N8 C29 122.9(4)
C32 N8 C29 132.8(4)
C32 N8 C30 104.0(4)
C32 N9 C31 103.7(4)
O7 N10 C32 118.3(4)
O7 N10 O8 124.2(5)
O8 N10 C32 117.5(4)
C1 O1 Cu1 112.1(3)
C20 O3 Cu1 110.2(3)
N1 Cu1 N2 78.49(14)
N1 Cu1 N3 112.92(14)
N1 Cu1 N4 168.42(16)
N1 Cu1 O1 79.95(14)
N1 Cu1 O3 93.11(14)
N2 Cu1 N3 76.32(11)
N4 Cu1 N2 110.03(14)
N4 Cu1 N3 77.39(15)
N4 Cu1 O1 92.49(14)
N4 Cu1 O3 77.62(14)
O1 Cu1 N2 156.93(12)
O1 Cu1 N3 104.98(13)
O1 Cu1 O3 86.81(12)
O3 Cu1 N2 102.42(12)
O3 Cu1 N3 152.74(13)

loop_
_geom_bond_atom_site_label_1
_geom_bond_atom_site_label_2
_geom_bond_distance
C1 C2 1.513(7)
C1 O1 1.282(5)
C1 O2 1.236(6)
C2 C3 1.375(6)
C2 N1 1.340(6)
C3 H3 0.9500
C3 C4 1.406(7)
C4 H4 0.9500
C4 C5 1.384(7)
C5 H5 0.9500
C5 C6 1.390(6)
C6 C7 1.496(6)
C6 N1 1.336(6)
C7 H7A 0.9900
C7 H7B 0.9900
C7 N2 1.489(5)
C8 H8 1.0000
C8 C9 1.525(6)
C8 C13 1.536(6)
C8 N2 1.497(5)
C9 H9A 0.9900
C9 H9B 0.9900
C9 C10 1.524(7)
C10 H10A 0.9900
C10 H10B 0.9900
C10 C11 1.519(6)
C11 H11A 0.9900
C11 H11B 0.9900
C11 C12 1.521(6)
C12 H12A 0.9900
C12 H12B 0.9900
C12 C13 1.535(6)
C13 H13 1.0000
C13 N3 1.497(6)
C14 H14A 0.9900
C14 H14B 0.9900
C14 C15 1.481(6)
C14 N3 1.479(6)
C15 C16 1.389(6)
C15 N4 1.341(6)
C16 H16 0.9500
C16 C17 1.387(7)
C17 H17 0.9500
C17 C18 1.388(7)
C18 H18 0.9500
C18 C19 1.383(6)
C19 C20 1.526(7)
C19 N4 1.342(6)
C20 O3 1.259(6)
C20 O4 1.247(6)
C21 H21A 0.9900
C21 H21B 0.9900
C21 C22 1.532(6)
C21 N2 1.483(5)
C22 H22A 0.9900
C22 H22B 0.9900
C22 C23 1.533(7)
C23 H23A 0.9900
C23 H23B 0.9900
C23 N5 1.485(6)
C24 H24 0.9500
C24 C25 1.370(7)
C24 N5 1.362(6)
C25 H25 0.9500
C25 N6 1.368(7)
C26 N5 1.369(6)
C26 N6 1.295(6)
C26 N7 1.432(6)
C27 H27A 0.9900
C27 H27B 0.9900
C27 C28 1.529(6)
C27 N3 1.476(6)
C28 H28A 0.9900
C28 H28B 0.9900
C28 C29 1.536(7)
C29 H29A 0.9900
C29 H29B 0.9900
C29 N8 1.464(6)
C30 H30 0.9500
C30 C31 1.361(7)
C30 N8 1.373(6)
C31 H31 0.9500
C31 N9 1.369(7)
C32 N8 1.363(6)
C32 N9 1.317(6)
C32 N10 1.437(7)
N1 Cu1 1.937(4)
N2 Cu1 2.311(4)
N3 Cu1 2.342(4)
N4 Cu1 1.968(4)
N6 H6 0.8800
N7 O5 1.237(5)
N7 O6 1.230(5)
N10 O7 1.220(6)
N10 O8 1.231(5)
O1 Cu1 2.110(3)
O3 Cu1 2.230(3)

loop_
_geom_torsion_atom_site_label_1
_geom_torsion_atom_site_label_2
_geom_torsion_atom_site_label_3
_geom_torsion_atom_site_label_4
_geom_torsion
C1 C2 C3 C4 -179.6(4)
C1 C2 N1 C6 178.5(4)
C1 C2 N1 Cu1 -11.6(5)
C2 C1 O1 Cu1 15.8(4)
C2 C3 C4 C5 1.8(7)
C3 C2 N1 C6 1.1(6)
C3 C2 N1 Cu1 171.0(3)
C3 C4 C5 C6 0.2(7)
C4 C5 C6 C7 173.0(4)
C4 C5 C6 N1 -1.6(7)
C5 C6 C7 N2 159.9(4)
C5 C6 N1 C2 1.0(6)
C5 C6 N1 Cu1 -168.2(3)
C6 C7 N2 C8 140.4(4)
C6 C7 N2 C21 -94.6(4)
C6 C7 N2 Cu1 20.5(4)
C7 C6 N1 C2 -174.0(4)
C7 C6 N1 Cu1 16.8(5)
C8 C9 C10 C11 59.1(5)
C8 C13 N3 C14 -71.2(4)
C8 C13 N3 C27 166.4(3)
C8 C13 N3 Cu1 45.9(4)
C9 C8 C13 C12 45.1(5)
C9 C8 C13 N3 172.4(3)
C9 C8 N2 C7 52.4(5)
C9 C8 N2 C21 -68.9(4)
C9 C8 N2 Cu1 170.1(3)
C9 C10 C11 C12 -63.7(5)
C10 C11 C12 C13 58.9(5)
C11 C12 C13 C8 -49.4(5)
C11 C12 C13 N3 -174.0(3)
C12 C13 N3 C14 55.4(4)
C12 C13 N3 C27 -66.9(5)
C12 C13 N3 Cu1 172.6(3)
C13 C8 C9 C10 -50.0(5)
C13 C8 N2 C7 -75.1(4)
C13 C8 N2 C21 163.6(3)
C13 C8 N2 Cu1 42.6(4)
C14 C15 C16 C17 173.6(4)
C14 C15 N4 C19 -174.0(4)
C14 C15 N4 Cu1 14.8(6)
C15 C14 N3 C13 138.8(4)
C15 C14 N3 C27 -94.1(4)
C15 C14 N3 Cu1 20.8(4)
C15 C16 C17 C18 0.3(7)
C16 C15 N4 C19 2.4(6)
C16 C15 N4 Cu1 -168.8(3)
C16 C17 C18 C19 2.0(7)
C17 C18 C19 C20 -176.8(4)
C17 C18 C19 N4 -2.2(7)
C18 C19 C20 O3 168.2(4)
C18 C19 C20 O4 -7.4(7)
C18 C19 N4 C15 0.0(6)
C18 C19 N4 Cu1 171.7(3)
C19 C20 O3 Cu1 20.2(5)
C20 C19 N4 C15 175.1(4)
C20 C19 N4 Cu1 -13.2(5)
C21 C22 C23 N5 162.7(4)
C22 C21 N2 C7 175.3(4)
C22 C21 N2 C8 -61.1(5)
C22 C21 N2 Cu1 61.2(4)
C22 C23 N5 C24 -99.1(5)
C22 C23 N5 C26 93.0(6)
C24 C25 N6 C26 -0.3(6)
C25 C24 N5 C23 -171.5(4)
C25 C24 N5 C26 -0.7(6)
C27 C28 C29 N8 -140.9(4)
C28 C27 N3 C13 -55.7(5)
C28 C27 N3 C14 178.9(4)
C28 C27 N3 Cu1 64.9(4)
C28 C29 N8 C30 114.9(5)
C28 C29 N8 C32 -72.8(7)
C30 C31 N9 C32 0.0(6)
C31 C30 N8 C29 174.7(5)
C31 C30 N8 C32 0.5(5)
N1 C2 C3 C4 -2.5(7)
N1 C6 C7 N2 -25.3(5)
N2 C8 C9 C10 -174.7(3)
N2 C8 C13 C12 172.4(3)
N2 C8 C13 N3 -60.4(4)
N2 C21 C22 C23 -162.8(4)
N3 C14 C15 C16 159.3(4)
N3 C14 C15 N4 -24.4(6)
N3 C27 C28 C29 -149.3(4)
N4 C15 C16 C17 -2.5(7)
N4 C19 C20 O3 -6.8(6)
N4 C19 C20 O4 177.7(4)
N5 C24 C25 N6 0.7(6)
N5 C26 N6 C25 -0.1(6)
N5 C26 N7 O5 -13.8(7)
N5 C26 N7 O6 164.6(4)
N6 C26 N5 C23 170.1(5)
N6 C26 N5 C24 0.5(6)
N6 C26 N7 O5 164.1(5)
N6 C26 N7 O6 -17.5(7)
N7 C26 N5 C23 -11.8(8)
N7 C26 N5 C24 178.6(4)
N7 C26 N6 C25 -178.2(5)
N8 C30 C31 N9 -0.3(6)
N8 C32 N9 C31 0.3(6)
N8 C32 N10 O7 1.8(7)
N8 C32 N10 O8 -176.5(5)
N9 C32 N8 C29 -173.9(5)
N9 C32 N8 C30 -0.5(6)
N9 C32 N10 O7 -177.5(5)
N9 C32 N10 O8 4.2(7)
N10 C32 N8 C29 6.8(8)
N10 C32 N8 C30 -179.9(4)
N10 C32 N9 C31 179.7(5)
O1 C1 C2 C3 173.4(4)
O1 C1 C2 N1 -3.8(6)
O2 C1 C2 C3 -5.6(7)
O2 C1 C2 N1 177.1(4)
O2 C1 O1 Cu1 -165.2(4)
O4 C20 O3 Cu1 -164.8(4)
